data_4319013
loop_
_publ_author_name
'Glen G. Briand'
'Tristram Chivers'
'Mark Krahn'
'Masood Parvez'

_publ_contact_author_email ' parvez@ucalgary.ca '
_publ_contact_author_fax ' (403)289-9488 '
_publ_contact_author_phone ' (403)220-5348 '
_publ_section_title
;
 Synthesis and X-ray Structures of Dilithium Complexes of the Phosphonate
 Anions [PhP(E)(NtBu)2]2- (E = O, S, Se, Te) and Dimethylaluminum
 Derivatives of [PhP(E)(NtBu)(NHtBu)]- (E = S, Se)
;
_journal_name_full 'Inorganic Chemistry'
_journal_page_first 6808
_journal_page_last 6815
_journal_paper_doi 10.1021/ic020471h
_journal_volume 41
_journal_year 2002
_chemical_compound_source 'synthesized by authors '
_chemical_formula_sum 'C22 H39 Li2 N2 O2 P S'
_chemical_formula_weight 440.46
_chemical_melting_point ' ? '
_chemical_name_common ' ? '
_chemical_name_systematic ' ? '
_space_group_IT_number 14
_symmetry_cell_setting monoclinic
_symmetry_space_group_name_Hall '-P 2ybc'
_symmetry_space_group_name_H-M 'P 1 21/c 1'
_atom_sites_solution_hydrogens geom
_atom_sites_solution_primary direct
_atom_sites_solution_secondary difmap
_cell_angle_alpha 90.00
_cell_angle_beta 115.3140(6)
_cell_angle_gamma 90.00
_cell_formula_units_Z 4
_cell_length_a 9.70790(10)
_cell_length_b 28.8250(4)
_cell_length_c 10.3105(2)
_cell_measurement_reflns_used 8834
_cell_measurement_temperature 173(2)
_cell_measurement_theta_max 27.5
_cell_measurement_theta_min 1.0
_cell_volume 2608.15(7)
_computing_cell_refinement 'HKL DENZO (Otwinowski & Minor, 1997)'
_computing_data_collection 'COLLECT (Hooft, 1998)'
_computing_data_reduction 'SCALEPACK (Otwinowski & Minor, 1997)'
_computing_molecular_graphics 'TEXSAN (M. S. C., 1994)'
_computing_publication_material 'SHELXL-97 (Sheldrick, 1997)'
_computing_structure_refinement 'SHELXL-97 (Sheldrick, 1997)'
_computing_structure_solution 'SAPI91 (Fan, 1991)'
_diffrn_ambient_temperature 173(2)
_diffrn_measured_fraction_theta_full 0.989
_diffrn_measured_fraction_theta_max 0.989
_diffrn_measurement_device_type 'Nonius KappaCCD Diffractometer'
_diffrn_measurement_method ' \w & \f '
_diffrn_radiation_monochromator graphite
_diffrn_radiation_source 'fine-focus sealed tube'
_diffrn_radiation_type MoK\a
_diffrn_radiation_wavelength 0.71069
_diffrn_reflns_av_R_equivalents 0.0230
_diffrn_reflns_av_sigmaI/netI 0.0536
_diffrn_reflns_limit_h_max 12
_diffrn_reflns_limit_h_min -12
_diffrn_reflns_limit_k_max 28
_diffrn_reflns_limit_k_min -37
_diffrn_reflns_limit_l_max 13
_diffrn_reflns_limit_l_min -13
_diffrn_reflns_number 8834
_diffrn_reflns_theta_full 27.46
_diffrn_reflns_theta_max 27.46
_diffrn_reflns_theta_min 2.43
_diffrn_standards_decay_% ' < 0.1 '
_exptl_absorpt_coefficient_mu 0.204
_exptl_absorpt_correction_T_max 0.9799
_exptl_absorpt_correction_T_min 0.9643
_exptl_absorpt_correction_type 'Multi-scan method'
_exptl_absorpt_process_details '(SORTAV: Blessing, 1997)'
_exptl_crystal_colour colourless
_exptl_crystal_density_diffrn 1.122
_exptl_crystal_density_meas ?
_exptl_crystal_density_method 'not measured'
_exptl_crystal_description block
_exptl_crystal_F_000 952
_exptl_crystal_size_max 0.18
_exptl_crystal_size_mid 0.12
_exptl_crystal_size_min 0.10
_refine_diff_density_max 0.470
_refine_diff_density_min -0.404
_refine_diff_density_rms 0.048
_refine_ls_extinction_method none
_refine_ls_goodness_of_fit_ref 0.969
_refine_ls_hydrogen_treatment constr
_refine_ls_matrix_type full
_refine_ls_number_parameters 292
_refine_ls_number_reflns 5898
_refine_ls_number_restraints 0
_refine_ls_restrained_S_all 0.969
_refine_ls_R_factor_all 0.0816
_refine_ls_R_factor_gt 0.0508
_refine_ls_shift/su_max 0.000
_refine_ls_shift/su_mean 0.000
_refine_ls_structure_factor_coef Fsqd
_refine_ls_weighting_details 'calc w=1/[\s^2^(Fo^2^)+(0.0617P)^2^+1.5836P] where P=(Fo^2^+2Fc^2^)/3'
_refine_ls_weighting_scheme calc
_refine_ls_wR_factor_gt 0.1197
_refine_ls_wR_factor_ref 0.1371
_reflns_number_gt 4244
_reflns_number_total 5898
_reflns_threshold_expression >2sigma(I)
_cod_data_source_file ic020471h_4.cif
_cod_data_source_block Compound_2b
_cod_depositor_comments
;
The following automatic conversions were performed:

'_symmetry_cell_setting' value 'Monoclinic' changed to 'monoclinic'
according to the built-in table from CIF Core dictionary named
'cif_core.dic' version 2.4.1 from 2010-06-29.

Automatic conversion script
Id: cif_fix_values 1646 2011-03-28 12:23:43Z adriana 

The following automatic conversions were performed:

'_exptl_crystal_density_meas' value 'not measured' was changed to '?'
- the value is perceived as not measured.

Automatic conversion script
Id: cif_fix_values 3008 2015-01-20 13:52:24Z robertas 
;
_cod_original_sg_symbol_H-M ' P 21/c '
_cod_database_code 4319013

loop_
_symmetry_equiv_pos_as_xyz
'x, y, z'
'-x, y+1/2, -z+1/2'
'-x, -y, -z'
'x, -y-1/2, z-1/2'

loop_
_atom_site_label
_atom_site_type_symbol
_atom_site_fract_x
_atom_site_fract_y
_atom_site_fract_z
_atom_site_U_iso_or_equiv
_atom_site_adp_type
_atom_site_occupancy
_atom_site_symmetry_multiplicity
_atom_site_calc_flag
_atom_site_refinement_flags
_atom_site_disorder_assembly
_atom_site_disorder_group
S1 S 0.69067(6) 0.043321(19) -0.01771(6) 0.03682(16) Uani 1 1 d . . .
P1 P 0.58449(6) 0.098672(18) 0.02456(5) 0.02647(14) Uani 1 1 d . A .
N1 N 0.39940(18) 0.09639(6) -0.05034(17) 0.0289(4) Uani 1 1 d . A .
N2 N 0.61141(18) 0.10444(6) 0.18893(17) 0.0282(4) Uani 1 1 d . A .
C1 C 0.2961(2) 0.10317(8) -0.2031(2) 0.0373(5) Uani 1 1 d . . .
C2 C 0.2713(3) 0.15472(9) -0.2432(3) 0.0580(7) Uani 1 1 d . . .
H2A H 0.2417 0.1710 -0.1757 0.087 Uiso 1 1 calc R . .
H2B H 0.1905 0.1580 -0.3407 0.087 Uiso 1 1 calc R . .
H2C H 0.3660 0.1681 -0.2389 0.087 Uiso 1 1 calc R . .
C3 C 0.1429(3) 0.08270(11) -0.2232(3) 0.0566(7) Uani 1 1 d . . .
H3A H 0.1552 0.0496 -0.1999 0.085 Uiso 1 1 calc R . .
H3B H 0.0684 0.0868 -0.3230 0.085 Uiso 1 1 calc R . .
H3C H 0.1069 0.0986 -0.1594 0.085 Uiso 1 1 calc R . .
C4 C 0.3462(3) 0.07837(11) -0.3066(2) 0.0573(7) Uani 1 1 d . . .
H4A H 0.4434 0.0913 -0.2973 0.086 Uiso 1 1 calc R . .
H4B H 0.2688 0.0827 -0.4052 0.086 Uiso 1 1 calc R . .
H4C H 0.3587 0.0452 -0.2839 0.086 Uiso 1 1 calc R . .
C5 C 0.7579(2) 0.10232(8) 0.3172(2) 0.0309(4) Uani 1 1 d . . .
C6 C 0.8872(2) 0.12834(9) 0.2997(3) 0.0411(5) Uani 1 1 d . . .
H6A H 0.9054 0.1141 0.2221 0.062 Uiso 1 1 calc R . .
H6B H 0.9803 0.1265 0.3894 0.062 Uiso 1 1 calc R . .
H6C H 0.8583 0.1609 0.2765 0.062 Uiso 1 1 calc R . .
C7 C 0.8076(2) 0.05207(8) 0.3604(2) 0.0369(5) Uani 1 1 d . . .
H7A H 0.7273 0.0355 0.3753 0.055 Uiso 1 1 calc R . .
H7B H 0.9016 0.0517 0.4496 0.055 Uiso 1 1 calc R . .
H7C H 0.8256 0.0368 0.2842 0.055 Uiso 1 1 calc R . .
C8 C 0.7318(3) 0.12600(9) 0.4384(2) 0.0429(6) Uani 1 1 d . . .
H8A H 0.6967 0.1579 0.4103 0.064 Uiso 1 1 calc R . .
H8B H 0.8275 0.1264 0.5260 0.064 Uiso 1 1 calc R . .
H8C H 0.6546 0.1088 0.4563 0.064 Uiso 1 1 calc R . .
C9 C 0.6528(2) 0.14956(8) -0.0396(2) 0.0346(5) Uani 1 1 d . . .
C10 C 0.6287(3) 0.19343(8) 0.0044(2) 0.0427(5) Uani 1 1 d . . .
H10 H 0.5834 0.1959 0.0696 0.051 Uiso 1 1 calc R . .
C11 C 0.6695(3) 0.23339(9) -0.0453(3) 0.0610(8) Uani 1 1 d . . .
H11 H 0.6521 0.2629 -0.0144 0.073 Uiso 1 1 calc R . .
C12 C 0.7356(4) 0.23014(11) -0.1401(3) 0.0742(10) Uani 1 1 d . . .
H12 H 0.7626 0.2575 -0.1752 0.089 Uiso 1 1 calc R . .
C13 C 0.7620(4) 0.18728(11) -0.1833(3) 0.0714(9) Uani 1 1 d . . .
H13 H 0.8082 0.1851 -0.2477 0.086 Uiso 1 1 calc R . .
C14 C 0.7214(3) 0.14698(9) -0.1332(3) 0.0505(6) Uani 1 1 d . . .
H14 H 0.7408 0.1175 -0.1633 0.061 Uiso 1 1 calc R . .
O1 O 0.30810(15) 0.05796(5) 0.18558(15) 0.0341(3) Uani 1 1 d . A .
C15 C 0.3833(3) 0.03578(11) 0.3258(3) 0.0534(7) Uani 1 1 d . . .
H15A H 0.4158 0.0594 0.4029 0.064 Uiso 1 1 calc R . .
H15B H 0.4743 0.0184 0.3330 0.064 Uiso 1 1 calc R . .
C16 C 0.2721(4) 0.00404(12) 0.3392(3) 0.0679(9) Uani 1 1 d . . .
H16A H 0.2814 -0.0274 0.3052 0.081 Uiso 1 1 calc R . .
H16B H 0.2866 0.0020 0.4401 0.081 Uiso 1 1 calc R . .
C17 C 0.1261(3) 0.02426(15) 0.2495(4) 0.0925(13) Uani 1 1 d . . .
H17A H 0.0923 0.0449 0.3070 0.111 Uiso 1 1 calc R . .
H17B H 0.0488 -0.0004 0.2066 0.111 Uiso 1 1 calc R . .
C18 C 0.1450(2) 0.05128(9) 0.1345(3) 0.0459(6) Uani 1 1 d . . .
H18A H 0.1031 0.0339 0.0430 0.055 Uiso 1 1 calc R . .
H18B H 0.0920 0.0815 0.1194 0.055 Uiso 1 1 calc R . .
O2 O 0.2978(4) 0.16560(12) 0.2021(7) 0.0551(12) Uani 0.902(17) 1 d P A 1
C19 C 0.3022(4) 0.16675(13) 0.3450(4) 0.0553(12) Uani 0.811(8) 1 d P A 1
H19A H 0.4085 0.1673 0.4198 0.066 Uiso 0.811(8) 1 calc PR A 1
H19B H 0.2494 0.1395 0.3611 0.066 Uiso 0.811(8) 1 calc PR A 1
C22 C 0.2190(8) 0.20521(19) 0.1270(6) 0.0627(19) Uani 0.668(11) 1 d P A 1
H22A H 0.1583 0.1977 0.0244 0.075 Uiso 0.668(11) 1 calc PR A 1
H22B H 0.2921 0.2301 0.1338 0.075 Uiso 0.668(11) 1 calc PR A 1
O2' O 0.278(2) 0.1767(10) 0.138(4) 0.036(8) Uiso 0.098(17) 1 d P A 2
C19' C 0.348(2) 0.1979(9) 0.284(2) 0.092(8) Uiso 0.189(8) 1 d P A 2
H19C H 0.4031 0.2264 0.2808 0.110 Uiso 0.189(8) 1 calc PR A 2
H19D H 0.4231 0.1759 0.3511 0.110 Uiso 0.189(8) 1 calc PR A 2
C22' C 0.1311(14) 0.1860(5) 0.0818(11) 0.066(3) Uiso 0.332(11) 1 d P A 2
H22C H 0.0706 0.1575 0.0731 0.080 Uiso 0.332(11) 1 calc PR A 2
H22D H 0.0970 0.2005 -0.0140 0.080 Uiso 0.332(11) 1 calc PR A 2
C20 C 0.2200(4) 0.21112(11) 0.3462(4) 0.0729(9) Uani 1 1 d . . .
H20A H 0.1606 0.2072 0.4032 0.087 Uiso 1 1 calc R A 1
H20B H 0.2935 0.2368 0.3879 0.087 Uiso 1 1 calc R A 1
C21 C 0.1169(4) 0.22080(11) 0.1929(4) 0.0746(9) Uani 1 1 d . A .
H21A H 0.0913 0.2542 0.1757 0.090 Uiso 1 1 calc R B 1
H21B H 0.0220 0.2023 0.1590 0.090 Uiso 1 1 calc R B 1
Li1 Li 0.4043(5) 0.03496(13) 0.0533(4) 0.0406(9) Uani 1 1 d . . .
Li2 Li 0.3970(4) 0.11830(13) 0.1389(4) 0.0364(8) Uani 1 1 d . . .

loop_
_atom_site_aniso_label
_atom_site_aniso_U_11
_atom_site_aniso_U_22
_atom_site_aniso_U_33
_atom_site_aniso_U_23
_atom_site_aniso_U_13
_atom_site_aniso_U_12
S1 0.0461(3) 0.0276(3) 0.0437(3) -0.0043(2) 0.0259(3) 0.0012(2)
P1 0.0333(3) 0.0223(3) 0.0274(3) 0.0000(2) 0.0165(2) -0.0020(2)
N1 0.0320(8) 0.0278(9) 0.0241(8) 0.0016(7) 0.0094(7) -0.0003(7)
N2 0.0291(8) 0.0326(10) 0.0251(8) 0.0006(7) 0.0137(7) -0.0001(7)
C1 0.0428(12) 0.0317(12) 0.0288(10) 0.0024(9) 0.0071(9) 0.0008(9)
C2 0.0758(18) 0.0405(15) 0.0358(13) 0.0100(11) 0.0029(12) 0.0060(13)
C3 0.0408(13) 0.0643(18) 0.0455(14) 0.0069(13) 0.0000(11) -0.0008(12)
C4 0.0705(17) 0.0633(18) 0.0284(12) -0.0056(11) 0.0119(12) 0.0049(14)
C5 0.0282(9) 0.0344(12) 0.0307(10) 0.0009(8) 0.0131(8) 0.0007(8)
C6 0.0329(11) 0.0415(14) 0.0472(13) 0.0009(10) 0.0155(10) -0.0043(10)
C7 0.0380(11) 0.0379(13) 0.0323(11) 0.0046(9) 0.0126(9) 0.0011(9)
C8 0.0399(12) 0.0517(15) 0.0319(11) -0.0095(10) 0.0105(10) 0.0031(11)
C9 0.0442(11) 0.0288(11) 0.0338(11) 0.0020(9) 0.0194(9) -0.0051(9)
C10 0.0576(14) 0.0286(12) 0.0424(13) 0.0012(9) 0.0218(11) -0.0047(10)
C11 0.089(2) 0.0286(14) 0.0603(17) 0.0054(12) 0.0270(16) -0.0104(13)
C12 0.114(3) 0.0459(18) 0.0698(19) 0.0121(15) 0.0462(19) -0.0270(17)
C13 0.109(3) 0.064(2) 0.0664(19) 0.0040(15) 0.0610(19) -0.0246(18)
C14 0.0734(17) 0.0434(15) 0.0490(14) -0.0019(11) 0.0400(14) -0.0129(12)
O1 0.0331(7) 0.0377(9) 0.0363(8) 0.0005(6) 0.0195(6) -0.0040(6)
C15 0.0459(13) 0.079(2) 0.0357(13) 0.0101(12) 0.0178(11) -0.0044(13)
C16 0.085(2) 0.080(2) 0.0468(16) 0.0078(14) 0.0355(15) -0.0144(17)
C17 0.0486(17) 0.124(3) 0.114(3) 0.053(3) 0.0431(19) -0.0033(18)
C18 0.0287(11) 0.0517(16) 0.0573(15) 0.0025(12) 0.0185(10) 0.0026(10)
O2 0.0732(15) 0.0436(16) 0.065(3) 0.0004(16) 0.0452(15) 0.0159(12)
C19 0.063(2) 0.056(2) 0.055(2) -0.0025(16) 0.0332(17) 0.0102(16)
C22 0.085(4) 0.041(3) 0.070(3) 0.012(2) 0.041(3) 0.021(3)
C20 0.079(2) 0.055(2) 0.102(3) -0.0204(17) 0.055(2) -0.0024(16)
C21 0.079(2) 0.0472(18) 0.116(3) -0.0050(17) 0.059(2) 0.0088(15)
Li1 0.054(2) 0.031(2) 0.047(2) 0.0045(16) 0.0311(19) 0.0011(16)
Li2 0.0369(18) 0.035(2) 0.041(2) -0.0061(16) 0.0195(16) 0.0004(15)

loop_
_atom_type_symbol
_atom_type_description
_atom_type_scat_dispersion_real
_atom_type_scat_dispersion_imag
_atom_type_scat_source
C C 0.0033 0.0016 'International Tables Vol C Tables 4.2.6.8 and 6.1.1.4'
H H 0.0000 0.0000 'International Tables Vol C Tables 4.2.6.8 and 6.1.1.4'
N N 0.0061 0.0033 'International Tables Vol C Tables 4.2.6.8 and 6.1.1.4'
O O 0.0106 0.0060 'International Tables Vol C Tables 4.2.6.8 and 6.1.1.4'
P P 0.1023 0.0942 'International Tables Vol C Tables 4.2.6.8 and 6.1.1.4'
S S 0.1246 0.1234 'International Tables Vol C Tables 4.2.6.8 and 6.1.1.4'
Li Li -0.0003 0.0001 'International Tables Vol C Tables 4.2.6.8 and 6.1.1.4'

loop_
_geom_angle_atom_site_label_1
_geom_angle_atom_site_label_2
_geom_angle_atom_site_label_3
_geom_angle
_geom_angle_site_symmetry_1
_geom_angle_site_symmetry_3
_geom_angle_publ_flag
P1 S1 Li1 124.68(10) . 3_655 ?
N2 P1 N1 98.82(8) . . ?
N2 P1 C9 111.97(9) . . ?
N1 P1 C9 110.83(9) . . ?
N2 P1 S1 115.81(7) . . ?
N1 P1 S1 115.00(7) . . ?
C9 P1 S1 104.63(7) . . ?
N2 P1 Li2 48.29(10) . . ?
N1 P1 Li2 51.89(10) . . ?
C9 P1 Li2 114.54(11) . . ?
S1 P1 Li2 140.82(9) . . ?
N2 P1 Li1 76.75(10) . . ?
N1 P1 Li1 51.25(10) . . ?
C9 P1 Li1 161.93(11) . . ?
S1 P1 Li1 84.24(9) . . ?
Li2 P1 Li1 58.55(12) . . ?
C1 N1 P1 127.65(15) . . ?
C1 N1 Li2 133.88(17) . . ?
P1 N1 Li2 89.74(12) . . ?
C1 N1 Li1 121.51(17) . . ?
P1 N1 Li1 90.72(13) . . ?
Li2 N1 Li1 77.25(16) . . ?
C5 N2 P1 126.95(13) . . ?
C5 N2 Li2 138.99(17) . . ?
P1 N2 Li2 93.90(13) . . ?
N1 C1 C4 114.24(19) . . ?
N1 C1 C3 105.74(18) . . ?
C4 C1 C3 107.9(2) . . ?
N1 C1 C2 111.91(18) . . ?
C4 C1 C2 109.0(2) . . ?
C3 C1 C2 107.8(2) . . ?
N2 C5 C7 111.33(17) . . ?
N2 C5 C8 106.26(16) . . ?
C7 C5 C8 108.89(18) . . ?
N2 C5 C6 113.47(17) . . ?
C7 C5 C6 108.95(17) . . ?
C8 C5 C6 107.77(18) . . ?
C14 C9 C10 118.1(2) . . ?
C14 C9 P1 123.98(18) . . ?
C10 C9 P1 117.85(16) . . ?
C11 C10 C9 121.2(2) . . ?
C12 C11 C10 119.9(3) . . ?
C13 C12 C11 119.8(3) . . ?
C12 C13 C14 120.5(3) . . ?
C9 C14 C13 120.5(3) . . ?
C18 O1 C15 107.89(16) . . ?
C18 O1 Li1 116.69(17) . . ?
C15 O1 Li1 109.75(17) . . ?
C18 O1 Li2 121.42(16) . . ?
C15 O1 Li2 120.83(17) . . ?
Li1 O1 Li2 76.51(15) . . ?
O1 C15 C16 106.9(2) . . ?
C17 C16 C15 104.4(3) . . ?
C16 C17 C18 107.4(2) . . ?
O1 C18 C17 105.4(2) . . ?
C22 O2 C19 108.2(3) . . ?
C22 O2 Li2 128.1(4) . . ?
C19 O2 Li2 123.6(4) . . ?
O2 C19 C20 103.9(3) . . ?
O2 C22 C21 107.7(4) . . ?
C22' O2' C19' 107.5(19) . . ?
C22' O2' Li2 132.5(14) . . ?
C19' O2' Li2 109(2) . . ?
O2' C19' C20 112.9(15) . . ?
O2' C22' C21 103.1(14) . . ?
C21 C20 C19 105.5(3) . . ?
C21 C20 C19' 84.7(8) . . ?
C19 C20 C19' 47.2(9) . . ?
C20 C21 C22 98.7(3) . . ?
C20 C21 C22' 115.1(4) . . ?
C22 C21 C22' 36.2(4) . . ?
N1 Li1 O1 98.63(17) . . ?
N1 Li1 S1 143.7(2) . 3_655 ?
O1 Li1 S1 98.61(15) . 3_655 ?
N1 Li1 Li2 51.41(13) . . ?
O1 Li1 Li2 52.14(12) . . ?
S1 Li1 Li2 149.74(18) 3_655 . ?
N1 Li1 P1 38.03(8) . . ?
O1 Li1 P1 111.07(16) . . ?
S1 Li1 P1 149.89(17) 3_655 . ?
Li2 Li1 P1 60.34(12) . . ?
N1 Li1 Li1 104.42(19) . 3_655 ?
O1 Li1 Li1 155.8(2) . 3_655 ?
S1 Li1 Li1 66.56(13) 3_655 3_655 ?
Li2 Li1 Li1 143.4(2) . 3_655 ?
P1 Li1 Li1 83.74(15) . 3_655 ?
O2 Li2 N2 132.9(2) . . ?
O2 Li2 O2' 19.7(10) . . ?
N2 Li2 O2' 134.9(6) . . ?
O2 Li2 N1 138.0(3) . . ?
N2 Li2 N1 75.29(14) . . ?
O2' Li2 N1 118.9(12) . . ?
O2 Li2 O1 101.2(2) . . ?
N2 Li2 O1 105.48(18) . . ?
O2' Li2 O1 113.5(9) . . ?
N1 Li2 O1 97.83(16) . . ?
O2 Li2 Li1 149.8(2) . . ?
N2 Li2 Li1 73.61(15) . . ?
O2' Li2 Li1 150.2(6) . . ?
N1 Li2 Li1 51.33(12) . . ?
O1 Li2 Li1 51.35(12) . . ?
O2 Li2 P1 147.7(2) . . ?
N2 Li2 P1 37.81(8) . . ?
O2' Li2 P1 132.7(11) . . ?
N1 Li2 P1 38.37(8) . . ?
O1 Li2 P1 111.06(15) . . ?
Li1 Li2 P1 61.11(11) . . ?

loop_
_geom_bond_atom_site_label_1
_geom_bond_atom_site_label_2
_geom_bond_distance
_geom_bond_site_symmetry_2
_geom_bond_publ_flag
S1 P1 2.0450(7) . ?
S1 Li1 2.406(4) 3_655 ?
P1 N2 1.6092(16) . ?
P1 N1 1.6256(16) . ?
P1 C9 1.845(2) . ?
P1 Li2 2.619(4) . ?
P1 Li1 2.639(4) . ?
N1 C1 1.474(2) . ?
N1 Li2 2.060(4) . ?
N1 Li1 2.058(4) . ?
N2 C5 1.472(2) . ?
N2 Li2 1.960(4) . ?
C1 C4 1.527(3) . ?
C1 C3 1.530(3) . ?
C1 C2 1.534(3) . ?
C5 C7 1.531(3) . ?
C5 C8 1.538(3) . ?
C5 C6 1.537(3) . ?
C9 C14 1.389(3) . ?
C9 C10 1.397(3) . ?
C10 C11 1.386(3) . ?
C11 C12 1.382(4) . ?
C12 C13 1.374(5) . ?
C13 C14 1.394(4) . ?
O1 C18 1.452(2) . ?
O1 C15 1.459(3) . ?
O1 Li1 2.065(4) . ?
O1 Li2 2.087(4) . ?
C15 C16 1.466(4) . ?
C16 C17 1.443(4) . ?
C17 C18 1.494(4) . ?
O2 C22 1.408(8) . ?
O2 C19 1.456(7) . ?
O2 Li2 1.936(4) . ?
C19 C20 1.510(4) . ?
C22 C21 1.491(6) . ?
O2' C22' 1.31(2) . ?
O2' C19' 1.50(4) . ?
O2' Li2 2.04(2) . ?
C19' C20 1.67(2) . ?
C22' C21 1.573(11) . ?
C20 C21 1.492(5) . ?
Li1 S1 2.406(4) 3_655 ?
Li1 Li2 2.571(5) . ?
Li1 Li1 3.235(8) 3_655 ?

loop_
_geom_torsion_atom_site_label_1
_geom_torsion_atom_site_label_2
_geom_torsion_atom_site_label_3
_geom_torsion_atom_site_label_4
_geom_torsion
_geom_torsion_site_symmetry_1
_geom_torsion_site_symmetry_2
_geom_torsion_site_symmetry_3
_geom_torsion_site_symmetry_4
_geom_torsion_publ_flag
Li1 S1 P1 N2 81.35(14) 3_655 . . . ?
Li1 S1 P1 N1 -33.07(14) 3_655 . . . ?
Li1 S1 P1 C9 -154.89(13) 3_655 . . . ?
Li1 S1 P1 Li2 26.55(18) 3_655 . . . ?
Li1 S1 P1 Li1 9.1(2) 3_655 . . . ?
N2 P1 N1 C1 162.90(17) . . . . ?
C9 P1 N1 C1 45.3(2) . . . . ?
S1 P1 N1 C1 -73.15(18) . . . . ?
Li2 P1 N1 C1 150.7(2) . . . . ?
Li1 P1 N1 C1 -132.1(2) . . . . ?
N2 P1 N1 Li2 12.20(14) . . . . ?
C9 P1 N1 Li2 -105.44(14) . . . . ?
S1 P1 N1 Li2 136.16(12) . . . . ?
Li1 P1 N1 Li2 77.25(16) . . . . ?
N2 P1 N1 Li1 -65.05(13) . . . . ?
C9 P1 N1 Li1 177.31(13) . . . . ?
S1 P1 N1 Li1 58.91(13) . . . . ?
Li2 P1 N1 Li1 -77.25(16) . . . . ?
N1 P1 N2 C5 171.07(17) . . . . ?
C9 P1 N2 C5 -72.15(19) . . . . ?
S1 P1 N2 C5 47.69(19) . . . . ?
Li2 P1 N2 C5 -176.1(2) . . . . ?
Li1 P1 N2 C5 124.48(19) . . . . ?
N1 P1 N2 Li2 -12.87(14) . . . . ?
C9 P1 N2 Li2 103.91(14) . . . . ?
S1 P1 N2 Li2 -136.25(12) . . . . ?
Li1 P1 N2 Li2 -59.46(15) . . . . ?
P1 N1 C1 C4 44.2(3) . . . . ?
Li2 N1 C1 C4 -178.6(2) . . . . ?
Li1 N1 C1 C4 -75.2(3) . . . . ?
P1 N1 C1 C3 162.67(17) . . . . ?
Li2 N1 C1 C3 -60.1(3) . . . . ?
Li1 N1 C1 C3 43.2(3) . . . . ?
P1 N1 C1 C2 -80.2(2) . . . . ?
Li2 N1 C1 C2 57.0(3) . . . . ?
Li1 N1 C1 C2 160.3(2) . . . . ?
P1 N2 C5 C7 -80.7(2) . . . . ?
Li2 N2 C5 C7 105.3(3) . . . . ?
P1 N2 C5 C8 160.89(16) . . . . ?
Li2 N2 C5 C8 -13.1(3) . . . . ?
P1 N2 C5 C6 42.7(3) . . . . ?
Li2 N2 C5 C6 -131.3(3) . . . . ?
N2 P1 C9 C14 143.5(2) . . . . ?
N1 P1 C9 C14 -107.2(2) . . . . ?
S1 P1 C9 C14 17.3(2) . . . . ?
Li2 P1 C9 C14 -163.7(2) . . . . ?
Li1 P1 C9 C14 -100.5(4) . . . . ?
N2 P1 C9 C10 -39.1(2) . . . . ?
N1 P1 C9 C10 70.18(19) . . . . ?
S1 P1 C9 C10 -165.30(16) . . . . ?
Li2 P1 C9 C10 13.7(2) . . . . ?
Li1 P1 C9 C10 77.0(4) . . . . ?
C14 C9 C10 C11 1.0(4) . . . . ?
P1 C9 C10 C11 -176.6(2) . . . . ?
C9 C10 C11 C12 -0.1(4) . . . . ?
C10 C11 C12 C13 -0.7(5) . . . . ?
C11 C12 C13 C14 0.6(5) . . . . ?
C10 C9 C14 C13 -1.2(4) . . . . ?
P1 C9 C14 C13 176.2(2) . . . . ?
C12 C13 C14 C9 0.4(5) . . . . ?
C18 O1 C15 C16 17.1(3) . . . . ?
Li1 O1 C15 C16 -111.0(2) . . . . ?
Li2 O1 C15 C16 163.2(2) . . . . ?
O1 C15 C16 C17 -27.5(3) . . . . ?
C15 C16 C17 C18 27.5(4) . . . . ?
C15 O1 C18 C17 -0.1(3) . . . . ?
Li1 O1 C18 C17 124.0(3) . . . . ?
Li2 O1 C18 C17 -146.0(3) . . . . ?
C16 C17 C18 O1 -17.3(4) . . . . ?
C22 O2 C19 C20 -0.6(4) . . . . ?
Li2 O2 C19 C20 176.0(2) . . . . ?
C19 O2 C22 C21 -24.2(6) . . . . ?
Li2 O2 C22 C21 159.4(3) . . . . ?
C22' O2' C19' C20 17(3) . . . . ?
Li2 O2' C19' C20 -131.3(15) . . . . ?
C19' O2' C22' C21 8(3) . . . . ?
Li2 O2' C22' C21 146(3) . . . . ?
O2 C19 C20 C21 24.9(3) . . . . ?
O2 C19 C20 C19' -42.3(10) . . . . ?
O2' C19' C20 C21 -33(2) . . . . ?
O2' C19' C20 C19 84(2) . . . . ?
C19 C20 C21 C22 -37.5(4) . . . . ?
C19' C20 C21 C22 5.3(10) . . . . ?
C19 C20 C21 C22' -3.6(7) . . . . ?
C19' C20 C21 C22' 39.2(11) . . . . ?
O2 C22 C21 C20 38.1(5) . . . . ?
O2 C22 C21 C22' -83.1(8) . . . . ?
O2' C22' C21 C20 -37(2) . . . . ?
O2' C22' C21 C22 32.5(19) . . . . ?
C1 N1 Li1 O1 -110.3(2) . . . . ?
P1 N1 Li1 O1 113.34(15) . . . . ?
Li2 N1 Li1 O1 23.77(16) . . . . ?
C1 N1 Li1 S1 7.3(4) . . . 3_655 ?
P1 N1 Li1 S1 -129.1(3) . . . 3_655 ?
Li2 N1 Li1 S1 141.3(3) . . . 3_655 ?
C1 N1 Li1 Li2 -134.0(2) . . . . ?
P1 N1 Li1 Li2 89.57(12) . . . . ?
C1 N1 Li1 P1 136.4(2) . . . . ?
Li2 N1 Li1 P1 -89.57(12) . . . . ?
C1 N1 Li1 Li1 77.2(3) . . . 3_655 ?
P1 N1 Li1 Li1 -59.24(19) . . . 3_655 ?
Li2 N1 Li1 Li1 -148.8(2) . . . 3_655 ?
C18 O1 Li1 N1 95.1(2) . . . . ?
C15 O1 Li1 N1 -141.80(18) . . . . ?
Li2 O1 Li1 N1 -23.51(16) . . . . ?
C18 O1 Li1 S1 -52.8(2) . . . 3_655 ?
C15 O1 Li1 S1 70.29(19) . . . 3_655 ?
Li2 O1 Li1 S1 -171.43(17) . . . 3_655 ?
C18 O1 Li1 Li2 118.64(19) . . . . ?
C15 O1 Li1 Li2 -118.28(18) . . . . ?
C18 O1 Li1 P1 132.44(17) . . . . ?
C15 O1 Li1 P1 -104.49(19) . . . . ?
Li2 O1 Li1 P1 13.80(15) . . . . ?
C18 O1 Li1 Li1 -102.7(6) . . . 3_655 ?
C15 O1 Li1 Li1 20.4(7) . . . 3_655 ?
Li2 O1 Li1 Li1 138.7(6) . . . 3_655 ?
N2 P1 Li1 N1 113.01(12) . . . . ?
C9 P1 Li1 N1 -8.1(4) . . . . ?
S1 P1 Li1 N1 -128.74(11) . . . . ?
Li2 P1 Li1 N1 64.10(13) . . . . ?
N2 P1 Li1 O1 36.40(15) . . . . ?
N1 P1 Li1 O1 -76.61(17) . . . . ?
C9 P1 Li1 O1 -84.7(4) . . . . ?
S1 P1 Li1 O1 154.65(16) . . . . ?
Li2 P1 Li1 O1 -12.51(14) . . . . ?
N2 P1 Li1 S1 -133.3(4) . . . 3_655 ?
N1 P1 Li1 S1 113.7(4) . . . 3_655 ?
C9 P1 Li1 S1 105.6(4) . . . 3_655 ?
S1 P1 Li1 S1 -15.0(3) . . . 3_655 ?
Li2 P1 Li1 S1 177.8(4) . . . 3_655 ?
N2 P1 Li1 Li2 48.91(12) . . . . ?
N1 P1 Li1 Li2 -64.10(14) . . . . ?
C9 P1 Li1 Li2 -72.2(4) . . . . ?
S1 P1 Li1 Li2 167.17(11) . . . . ?
N2 P1 Li1 Li1 -123.83(16) . . . 3_655 ?
N1 P1 Li1 Li1 123.16(19) . . . 3_655 ?
C9 P1 Li1 Li1 115.0(3) . . . 3_655 ?
S1 P1 Li1 Li1 -5.58(12) . . . 3_655 ?
Li2 P1 Li1 Li1 -172.7(2) . . . 3_655 ?
C22 O2 Li2 N2 105.7(5) . . . . ?
C19 O2 Li2 N2 -70.2(4) . . . . ?
C22 O2 Li2 O2' 0.2(16) . . . . ?
C19 O2 Li2 O2' -175.7(17) . . . . ?
C22 O2 Li2 N1 -15.2(6) . . . . ?
C19 O2 Li2 N1 168.9(3) . . . . ?
C22 O2 Li2 O1 -130.6(4) . . . . ?
C19 O2 Li2 O1 53.5(3) . . . . ?
C22 O2 Li2 Li1 -108.2(6) . . . . ?
C19 O2 Li2 Li1 75.8(6) . . . . ?
C22 O2 Li2 P1 49.0(7) . . . . ?
C19 O2 Li2 P1 -127.0(4) . . . . ?
C5 N2 Li2 O2 41.9(5) . . . . ?
P1 N2 Li2 O2 -133.2(4) . . . . ?
C5 N2 Li2 O2' 69.2(17) . . . . ?
P1 N2 Li2 O2' -106.0(17) . . . . ?
C5 N2 Li2 N1 -174.5(2) . . . . ?
P1 N2 Li2 N1 10.35(11) . . . . ?
C5 N2 Li2 O1 -80.2(3) . . . . ?
P1 N2 Li2 O1 104.55(15) . . . . ?
C5 N2 Li2 Li1 -121.0(3) . . . . ?
P1 N2 Li2 Li1 63.76(12) . . . . ?
C5 N2 Li2 P1 175.2(3) . . . . ?
C22' O2' Li2 O2 -99(4) . . . . ?
C19' O2' Li2 O2 38.3(17) . . . . ?
C22' O2' Li2 N2 167(3) . . . . ?
C19' O2' Li2 N2 -55(3) . . . . ?
C22' O2' Li2 N1 69(4) . . . . ?
C19' O2' Li2 N1 -153.4(17) . . . . ?
C22' O2' Li2 O1 -45(4) . . . . ?
C19' O2' Li2 O1 92.4(17) . . . . ?
C22' O2' Li2 Li1 7(6) . . . . ?
C19' O2' Li2 Li1 144.7(13) . . . . ?
C22' O2' Li2 P1 114(3) . . . . ?
C19' O2' Li2 P1 -109(2) . . . . ?
C1 N1 Li2 O2 -18.2(4) . . . . ?
P1 N1 Li2 O2 129.2(3) . . . . ?
Li1 N1 Li2 O2 -140.0(3) . . . . ?
C1 N1 Li2 N2 -157.7(2) . . . . ?
P1 N1 Li2 N2 -10.22(11) . . . . ?
Li1 N1 Li2 N2 80.58(16) . . . . ?
C1 N1 Li2 O2' -24.1(8) . . . . ?
P1 N1 Li2 O2' 123.4(7) . . . . ?
Li1 N1 Li2 O2' -145.8(7) . . . . ?
C1 N1 Li2 O1 98.3(2) . . . . ?
P1 N1 Li2 O1 -114.24(13) . . . . ?
Li1 N1 Li2 O1 -23.44(16) . . . . ?
C1 N1 Li2 Li1 121.7(2) . . . . ?
P1 N1 Li2 Li1 -90.80(14) . . . . ?
C1 N1 Li2 P1 -147.5(2) . . . . ?
Li1 N1 Li2 P1 90.80(14) . . . . ?
C18 O1 Li2 O2 52.6(3) . . . . ?
C15 O1 Li2 O2 -89.0(3) . . . . ?
Li1 O1 Li2 O2 165.8(3) . . . . ?
C18 O1 Li2 N2 -166.64(17) . . . . ?
C15 O1 Li2 N2 51.8(2) . . . . ?
Li1 O1 Li2 N2 -53.39(18) . . . . ?
C18 O1 Li2 O2' 36.5(11) . . . . ?
C15 O1 Li2 O2' -105.1(11) . . . . ?
Li1 O1 Li2 O2' 149.7(11) . . . . ?
C18 O1 Li2 N1 -89.8(2) . . . . ?
C15 O1 Li2 N1 128.59(19) . . . . ?
Li1 O1 Li2 N1 23.44(16) . . . . ?
C18 O1 Li2 Li1 -113.3(2) . . . . ?
C15 O1 Li2 Li1 105.2(2) . . . . ?
C18 O1 Li2 P1 -127.15(18) . . . . ?
C15 O1 Li2 P1 91.3(2) . . . . ?
Li1 O1 Li2 P1 -13.90(16) . . . . ?
N1 Li1 Li2 O2 121.2(6) . . . . ?
O1 Li1 Li2 O2 -28.5(5) . . . . ?
S1 Li1 Li2 O2 -11.5(8) 3_655 . . . ?
P1 Li1 Li2 O2 166.3(6) . . . . ?
Li1 Li1 Li2 O2 178.5(5) 3_655 . . . ?
N1 Li1 Li2 N2 -84.05(15) . . . . ?
O1 Li1 Li2 N2 126.26(18) . . . . ?
S1 Li1 Li2 N2 143.3(4) 3_655 . . . ?
P1 Li1 Li2 N2 -38.90(8) . . . . ?
Li1 Li1 Li2 N2 -26.7(4) 3_655 . . . ?
N1 Li1 Li2 O2' 81(2) . . . . ?
O1 Li1 Li2 O2' -68(2) . . . . ?
S1 Li1 Li2 O2' -51(2) 3_655 . . . ?
P1 Li1 Li2 O2' 126(2) . . . . ?
Li1 Li1 Li2 O2' 139(2) 3_655 . . . ?
O1 Li1 Li2 N1 -149.7(2) . . . . ?
S1 Li1 Li2 N1 -132.7(4) 3_655 . . . ?
P1 Li1 Li2 N1 45.15(9) . . . . ?
Li1 Li1 Li2 N1 57.3(3) 3_655 . . . ?
N1 Li1 Li2 O1 149.7(2) . . . . ?
S1 Li1 Li2 O1 17.0(3) 3_655 . . . ?
P1 Li1 Li2 O1 -165.16(17) . . . . ?
Li1 Li1 Li2 O1 -153.0(4) 3_655 . . . ?
N1 Li1 Li2 P1 -45.15(9) . . . . ?
O1 Li1 Li2 P1 165.16(17) . . . . ?
S1 Li1 Li2 P1 -177.8(4) 3_655 . . . ?
Li1 Li1 Li2 P1 12.2(3) 3_655 . . . ?
N2 P1 Li2 O2 92.2(5) . . . . ?
N1 P1 Li2 O2 -104.1(5) . . . . ?
C9 P1 Li2 O2 -6.1(5) . . . . ?
S1 P1 Li2 O2 172.4(4) . . . . ?
Li1 P1 Li2 O2 -167.1(5) . . . . ?
N1 P1 Li2 N2 163.75(18) . . . . ?
C9 P1 Li2 N2 -98.28(14) . . . . ?
S1 P1 Li2 N2 80.20(16) . . . . ?
Li1 P1 Li2 N2 100.67(16) . . . . ?
N2 P1 Li2 O2' 112.3(10) . . . . ?
N1 P1 Li2 O2' -84.0(10) . . . . ?
C9 P1 Li2 O2' 14.0(10) . . . . ?
S1 P1 Li2 O2' -167.5(10) . . . . ?
Li1 P1 Li2 O2' -147.0(10) . . . . ?
N2 P1 Li2 N1 -163.75(18) . . . . ?
C9 P1 Li2 N1 97.97(13) . . . . ?
S1 P1 Li2 N1 -83.56(15) . . . . ?
Li1 P1 Li2 N1 -63.08(14) . . . . ?
N2 P1 Li2 O1 -88.30(18) . . . . ?
N1 P1 Li2 O1 75.46(16) . . . . ?
C9 P1 Li2 O1 173.43(13) . . . . ?
S1 P1 Li2 O1 -8.1(2) . . . . ?
Li1 P1 Li2 O1 12.38(14) . . . . ?
N2 P1 Li2 Li1 -100.67(16) . . . . ?
N1 P1 Li2 Li1 63.08(14) . . . . ?
C9 P1 Li2 Li1 161.05(13) . . . . ?
S1 P1 Li2 Li1 -20.48(18) . . . . ?
